data_7206327
loop_
_publ_author_name
'Wang, Wen-Yue'
'Yang, Ze-Li'
'Wang, Cheng-Jie'
'Lu, Hui-Jie'
'Zang, Shuang-Quan'
'Li, Gang'

_publ_section_title
;
 2-Phenyl-4,5-imidazole dicarboxylate-based metal--organic frameworks
 assembled under hydro(solvo)thermal conditions
;
_journal_issue 15
_journal_name_full CrystEngComm
_journal_page_first 4895
_journal_paper_doi 10.1039/c1ce05394a
_journal_volume 13
_journal_year 2011
_chemical_formula_sum 'C42 H28 Cd2 N8 O8'
_chemical_formula_weight 997.52
_chemical_name_systematic
;

?

;
_space_group_IT_number 14
_symmetry_cell_setting monoclinic
_symmetry_space_group_name_Hall '-P 2ybc'
_symmetry_space_group_name_H-M 'P 1 21/c 1'
_atom_sites_solution_hydrogens geom
_atom_sites_solution_primary direct
_atom_sites_solution_secondary difmap
_audit_creation_method SHELXL-97
_cell_angle_alpha 90.00
_cell_angle_beta 101.284(2)
_cell_angle_gamma 90.00
_cell_formula_units_Z 4
_cell_length_a 9.3505(4)
_cell_length_b 20.6898(9)
_cell_length_c 20.1672(9)
_cell_measurement_reflns_used 9935
_cell_measurement_temperature 296(2)
_cell_measurement_theta_max 27.40
_cell_measurement_theta_min 2.72
_cell_volume 3826.1(3)
_computing_cell_refinement 'Bruker SMART'
_computing_data_collection 'Bruker SMART'
_computing_data_reduction 'Bruker SAINT'
_computing_molecular_graphics 'Bruker SHELXTL'
_computing_publication_material 'Bruker SHELXTL'
_computing_structure_refinement 'SHELXL-97 (Sheldrick, 1997)'
_computing_structure_solution 'SHELXS-97 (Sheldrick, 1990)'
_diffrn_ambient_temperature 296(2)
_diffrn_measured_fraction_theta_full 0.996
_diffrn_measured_fraction_theta_max 0.996
_diffrn_measurement_device_type 'CCD area detector'
_diffrn_measurement_method 'phi and omega scans'
_diffrn_radiation_monochromator graphite
_diffrn_radiation_source 'fine-focus sealed tube'
_diffrn_radiation_type MoK\a
_diffrn_radiation_wavelength 0.71073
_diffrn_reflns_av_R_equivalents 0.0446
_diffrn_reflns_av_sigmaI/netI 0.0364
_diffrn_reflns_limit_h_max 10
_diffrn_reflns_limit_h_min -11
_diffrn_reflns_limit_k_max 20
_diffrn_reflns_limit_k_min -25
_diffrn_reflns_limit_l_max 24
_diffrn_reflns_limit_l_min -24
_diffrn_reflns_number 28872
_diffrn_reflns_theta_full 25.50
_diffrn_reflns_theta_max 25.50
_diffrn_reflns_theta_min 1.42
_diffrn_standards_decay_% 0
_diffrn_standards_interval_count 0
_diffrn_standards_interval_time 0
_diffrn_standards_number 0
_exptl_absorpt_coefficient_mu 1.179
_exptl_absorpt_correction_T_max 0.8070
_exptl_absorpt_correction_T_min 0.6831
_exptl_absorpt_correction_type multi-scan
_exptl_absorpt_process_details sadabs
_exptl_crystal_colour colourless
_exptl_crystal_density_diffrn 1.732
_exptl_crystal_density_method 'not measured'
_exptl_crystal_description block
_exptl_crystal_F_000 1984
_exptl_crystal_size_max 0.35
_exptl_crystal_size_mid 0.28
_exptl_crystal_size_min 0.19
_refine_diff_density_max 0.687
_refine_diff_density_min -0.988
_refine_diff_density_rms 0.082
_refine_ls_extinction_method none
_refine_ls_goodness_of_fit_ref 1.044
_refine_ls_hydrogen_treatment constr
_refine_ls_matrix_type full
_refine_ls_number_parameters 543
_refine_ls_number_reflns 7089
_refine_ls_number_restraints 0
_refine_ls_restrained_S_all 1.044
_refine_ls_R_factor_all 0.0419
_refine_ls_R_factor_gt 0.0313
_refine_ls_shift/su_max 0.001
_refine_ls_shift/su_mean 0.000
_refine_ls_structure_factor_coef Fsqd
_refine_ls_weighting_details 'calc w=1/[\s^2^(Fo^2^)+(0.0407P)^2^+3.1732P] where P=(Fo^2^+2Fc^2^)/3'
_refine_ls_weighting_scheme calc
_refine_ls_wR_factor_gt 0.0775
_refine_ls_wR_factor_ref 0.0849
_reflns_number_gt 5951
_reflns_number_total 7089
_reflns_threshold_expression >2sigma(I)
_cod_data_source_file c1ce05394a.txt
_cod_data_source_block b
_cod_depositor_comments
;
The following automatic conversions were performed:

'_symmetry_cell_setting' value 'Monoclinic' changed to 'monoclinic'
according to /home/saulius/struct/CIF-dictionaries/cif_core.dic
dictionary named 'cif_core.dic' version 2.4.1 from 2010-06-29.

Automatic conversion script
Id: cif_fix_values 1715 2011-07-08 13:25:40Z adriana 
;
_cod_original_sg_symbol_H-M P2(1)/c
_cod_database_code 7206327

loop_
_symmetry_equiv_pos_as_xyz
'x, y, z'
'-x, y+1/2, -z+1/2'
'-x, -y, -z'
'x, -y-1/2, z-1/2'

loop_
_atom_site_label
_atom_site_type_symbol
_atom_site_fract_x
_atom_site_fract_y
_atom_site_fract_z
_atom_site_U_iso_or_equiv
_atom_site_adp_type
_atom_site_occupancy
_atom_site_symmetry_multiplicity
_atom_site_calc_flag
_atom_site_refinement_flags
_atom_site_disorder_assembly
_atom_site_disorder_group
Cd1 Cd 0.25809(2) 0.289223(11) 0.050783(12) 0.03134(8) Uani 1 1 d . . .
Cd2 Cd 0.62899(2) 0.507477(12) 0.269599(12) 0.03070(8) Uani 1 1 d . . .
O1 O 0.5360(3) 0.57207(11) 0.17517(12) 0.0435(6) Uani 1 1 d . . .
O2 O 0.4128(3) 0.57046(12) 0.06929(13) 0.0502(7) Uani 1 1 d . . .
O3 O 0.2963(4) 0.49016(13) -0.01403(13) 0.0570(8) Uani 1 1 d . . .
H3 H 0.3332 0.5165 0.0147 0.086 Uiso 1 1 calc R . .
O4 O 0.2491(3) 0.38525(12) -0.01821(12) 0.0499(7) Uani 1 1 d . . .
O5 O 0.4462(3) 0.24023(11) 0.00760(11) 0.0375(5) Uani 1 1 d . . .
O6 O 0.5905(3) 0.15421(13) 0.01386(12) 0.0466(6) Uani 1 1 d . . .
O7 O 0.6352(3) 0.05278(13) 0.07835(14) 0.0487(7) Uani 1 1 d . . .
H7 H 0.6124 0.0839 0.0534 0.073 Uiso 1 1 calc R . .
O8 O 0.5512(3) 0.00290(11) 0.15949(13) 0.0424(6) Uani 1 1 d . . .
N1 N 0.4923(3) 0.44194(12) 0.19111(12) 0.0268(6) Uani 1 1 d . . .
N2 N 0.3810(3) 0.36884(12) 0.11607(12) 0.0279(6) Uani 1 1 d . . .
N3 N 0.2904(3) 0.18549(12) 0.09716(12) 0.0284(6) Uani 1 1 d . . .
N4 N 0.3397(3) 0.09556(13) 0.16020(13) 0.0303(6) Uani 1 1 d . . .
N5 N 0.0786(3) 0.25762(14) -0.03966(14) 0.0390(7) Uani 1 1 d . . .
N6 N 0.0292(3) 0.31138(15) 0.07574(16) 0.0425(7) Uani 1 1 d . . .
N7 N 0.8513(3) 0.49784(14) 0.23365(14) 0.0364(7) Uani 1 1 d . . .
N8 N 0.8039(3) 0.45453(14) 0.35361(14) 0.0355(7) Uani 1 1 d . . .
C1 C 0.4464(3) 0.47250(15) 0.13017(15) 0.0273(7) Uani 1 1 d . . .
C2 C 0.3774(3) 0.42751(15) 0.08421(15) 0.0283(7) Uani 1 1 d . . .
C3 C 0.4502(3) 0.38027(15) 0.18020(14) 0.0252(6) Uani 1 1 d . . .
C4 C 0.4674(4) 0.54307(16) 0.12473(17) 0.0349(8) Uani 1 1 d . . .
C5 C 0.3028(4) 0.43322(18) 0.01254(17) 0.0388(8) Uani 1 1 d . . .
C6 C 0.4690(3) 0.33047(15) 0.23315(15) 0.0293(7) Uani 1 1 d . . .
C7 C 0.4970(4) 0.26678(16) 0.21972(17) 0.0342(8) Uani 1 1 d . . .
H7A H 0.5138 0.2555 0.1773 0.041 Uiso 1 1 calc R . .
C8 C 0.5006(4) 0.21944(17) 0.2687(2) 0.0449(9) Uani 1 1 d . . .
H8 H 0.5177 0.1765 0.2589 0.054 Uiso 1 1 calc R . .
C9 C 0.4786(4) 0.2364(2) 0.33197(19) 0.0465(10) Uani 1 1 d . . .
H9 H 0.4790 0.2047 0.3648 0.056 Uiso 1 1 calc R . .
C10 C 0.4562(4) 0.29939(19) 0.34663(18) 0.0441(9) Uani 1 1 d . . .
H10 H 0.4451 0.3105 0.3900 0.053 Uiso 1 1 calc R . .
C11 C 0.4496(4) 0.34695(17) 0.29820(16) 0.0346(8) Uani 1 1 d . . .
H11 H 0.4325 0.3897 0.3087 0.042 Uiso 1 1 calc R . .
C12 C 0.4093(3) 0.15606(15) 0.08062(15) 0.0283(7) Uani 1 1 d . . .
C13 C 0.4396(3) 0.10058(16) 0.11907(15) 0.0296(7) Uani 1 1 d . . .
C14 C 0.2518(3) 0.14737(15) 0.14487(15) 0.0279(7) Uani 1 1 d . . .
C15 C 0.4853(4) 0.18596(17) 0.03062(16) 0.0334(7) Uani 1 1 d . . .
C16 C 0.5482(4) 0.04865(17) 0.12020(17) 0.0361(8) Uani 1 1 d . . .
C17 C 0.1229(4) 0.15744(15) 0.17545(17) 0.0320(7) Uani 1 1 d . . .
C18 C 0.1330(4) 0.15182(17) 0.24458(18) 0.0390(8) Uani 1 1 d . . .
H18 H 0.2229 0.1440 0.2725 0.047 Uiso 1 1 calc R . .
C19 C 0.0090(5) 0.15778(19) 0.2721(2) 0.0536(11) Uani 1 1 d . . .
H19 H 0.0154 0.1537 0.3185 0.064 Uiso 1 1 calc R . .
C20 C -0.1231(5) 0.1698(2) 0.2308(3) 0.0629(13) Uani 1 1 d . . .
H20 H -0.2063 0.1735 0.2494 0.076 Uiso 1 1 calc R . .
C21 C -0.1337(4) 0.1764(2) 0.1623(3) 0.0574(11) Uani 1 1 d . . .
H21 H -0.2236 0.1850 0.1347 0.069 Uiso 1 1 calc R . .
C22 C -0.0112(4) 0.17019(17) 0.13454(19) 0.0412(8) Uani 1 1 d . . .
H22 H -0.0185 0.1746 0.0881 0.049 Uiso 1 1 calc R . .
C23 C 0.1069(5) 0.2285(2) -0.0946(2) 0.0511(10) Uani 1 1 d . . .
H23 H 0.2036 0.2225 -0.0984 0.061 Uiso 1 1 calc R . .
C24 C -0.0026(6) 0.2068(2) -0.1464(2) 0.0612(12) Uani 1 1 d . . .
H24 H 0.0199 0.1869 -0.1844 0.073 Uiso 1 1 calc R . .
C25 C -0.1428(5) 0.2153(2) -0.1404(2) 0.0673(14) Uani 1 1 d . . .
H25 H -0.2184 0.2004 -0.1740 0.081 Uiso 1 1 calc R . .
C26 C -0.1731(5) 0.2460(2) -0.0843(2) 0.0652(13) Uani 1 1 d . . .
H26 H -0.2692 0.2523 -0.0798 0.078 Uiso 1 1 calc R . .
C27 C -0.0602(4) 0.26748(18) -0.03492(19) 0.0422(9) Uani 1 1 d . . .
C28 C -0.0882(4) 0.30024(18) 0.0270(2) 0.0431(9) Uani 1 1 d . . .
C29 C -0.2266(4) 0.3178(2) 0.0360(3) 0.0639(12) Uani 1 1 d . . .
H29 H -0.3073 0.3118 0.0014 0.077 Uiso 1 1 calc R . .
C30 C -0.2424(6) 0.3441(3) 0.0965(3) 0.0779(15) Uani 1 1 d . . .
H30 H -0.3344 0.3563 0.1030 0.094 Uiso 1 1 calc R . .
C31 C -0.1249(6) 0.3524(2) 0.1470(3) 0.0733(14) Uani 1 1 d . . .
H31 H -0.1353 0.3684 0.1888 0.088 Uiso 1 1 calc R . .
C32 C 0.0099(5) 0.3366(2) 0.1347(2) 0.0588(11) Uani 1 1 d . . .
H32 H 0.0914 0.3437 0.1686 0.071 Uiso 1 1 calc R . .
C33 C 0.8678(4) 0.51263(19) 0.17045(19) 0.0478(10) Uani 1 1 d . . .
H33 H 0.7858 0.5239 0.1384 0.057 Uiso 1 1 calc R . .
C34 C 1.0003(5) 0.5117(2) 0.1517(2) 0.0603(12) Uani 1 1 d . . .
H34 H 1.0081 0.5213 0.1075 0.072 Uiso 1 1 calc R . .
C35 C 1.1202(5) 0.4966(2) 0.1987(3) 0.0659(13) Uani 1 1 d . . .
H35 H 1.2118 0.4967 0.1872 0.079 Uiso 1 1 calc R . .
C36 C 1.1060(4) 0.4809(2) 0.2639(2) 0.0533(11) Uani 1 1 d . . .
H36 H 1.1874 0.4699 0.2964 0.064 Uiso 1 1 calc R . .
C37 C 0.9689(4) 0.48175(16) 0.27985(17) 0.0349(8) Uani 1 1 d . . .
C38 C 0.9432(4) 0.46267(17) 0.34791(17) 0.0358(8) Uani 1 1 d . . .
C39 C 1.0562(4) 0.4519(2) 0.4023(2) 0.0500(10) Uani 1 1 d . . .
H39 H 1.1522 0.4592 0.3981 0.060 Uiso 1 1 calc R . .
C40 C 1.0254(5) 0.4302(2) 0.4627(2) 0.0555(11) Uani 1 1 d . . .
H40 H 1.1004 0.4217 0.4994 0.067 Uiso 1 1 calc R . .
C41 C 0.8829(5) 0.4213(2) 0.4680(2) 0.0529(10) Uani 1 1 d . . .
H41 H 0.8594 0.4067 0.5081 0.063 Uiso 1 1 calc R . .
C42 C 0.7758(4) 0.43430(19) 0.41299(18) 0.0463(9) Uani 1 1 d . . .
H42 H 0.6791 0.4289 0.4169 0.056 Uiso 1 1 calc R . .

loop_
_atom_site_aniso_label
_atom_site_aniso_U_11
_atom_site_aniso_U_22
_atom_site_aniso_U_33
_atom_site_aniso_U_23
_atom_site_aniso_U_13
_atom_site_aniso_U_12
Cd1 0.02819(14) 0.03116(15) 0.03400(14) -0.00122(10) 0.00442(10) -0.00114(10)
Cd2 0.02765(14) 0.03304(15) 0.03202(14) -0.00524(10) 0.00733(10) -0.00116(10)
O1 0.0560(16) 0.0279(13) 0.0430(14) -0.0009(11) 0.0011(12) -0.0041(12)
O2 0.0646(18) 0.0340(14) 0.0459(15) 0.0121(12) -0.0044(13) -0.0030(13)
O3 0.084(2) 0.0431(16) 0.0355(14) 0.0099(12) -0.0092(14) -0.0100(15)
O4 0.0680(18) 0.0458(16) 0.0301(13) 0.0013(12) -0.0048(12) -0.0160(14)
O5 0.0419(14) 0.0383(14) 0.0364(13) 0.0095(11) 0.0177(10) 0.0045(11)
O6 0.0462(15) 0.0546(16) 0.0473(15) 0.0109(12) 0.0293(12) 0.0125(13)
O7 0.0470(15) 0.0481(17) 0.0598(17) 0.0133(13) 0.0325(13) 0.0189(13)
O8 0.0398(14) 0.0381(14) 0.0531(16) 0.0161(12) 0.0185(12) 0.0109(11)
N1 0.0253(13) 0.0291(15) 0.0265(13) 0.0008(11) 0.0064(10) -0.0013(11)
N2 0.0281(14) 0.0299(15) 0.0263(13) -0.0003(11) 0.0065(10) -0.0011(11)
N3 0.0287(14) 0.0292(14) 0.0288(14) 0.0011(11) 0.0093(11) 0.0004(12)
N4 0.0311(14) 0.0301(15) 0.0320(14) 0.0005(11) 0.0120(11) 0.0029(12)
N5 0.0344(16) 0.0412(18) 0.0405(17) 0.0012(13) 0.0051(12) -0.0015(13)
N6 0.0352(17) 0.0390(17) 0.0542(19) -0.0034(15) 0.0113(14) 0.0023(14)
N7 0.0348(16) 0.0431(18) 0.0337(16) -0.0042(12) 0.0127(12) 0.0011(13)
N8 0.0308(15) 0.0377(17) 0.0391(16) 0.0021(13) 0.0092(12) 0.0003(13)
C1 0.0251(16) 0.0282(17) 0.0299(16) 0.0001(13) 0.0087(12) 0.0002(13)
C2 0.0285(16) 0.0291(17) 0.0283(16) 0.0034(13) 0.0079(12) -0.0022(13)
C3 0.0222(15) 0.0279(17) 0.0268(16) 0.0012(13) 0.0079(12) -0.0002(13)
C4 0.0343(18) 0.0307(19) 0.041(2) 0.0028(15) 0.0096(15) 0.0006(15)
C5 0.043(2) 0.043(2) 0.0300(17) 0.0073(16) 0.0046(15) -0.0061(17)
C6 0.0263(16) 0.0317(18) 0.0290(17) 0.0010(14) 0.0033(12) -0.0053(14)
C7 0.0354(18) 0.0349(19) 0.0310(17) -0.0030(15) 0.0032(14) -0.0007(15)
C8 0.043(2) 0.0293(19) 0.055(2) 0.0058(17) -0.0078(17) -0.0068(16)
C9 0.041(2) 0.051(2) 0.043(2) 0.0176(18) -0.0018(16) -0.0149(18)
C10 0.048(2) 0.054(3) 0.0319(19) 0.0047(17) 0.0118(16) -0.0107(18)
C11 0.0373(19) 0.038(2) 0.0307(17) -0.0019(15) 0.0115(14) -0.0059(15)
C12 0.0283(16) 0.0317(18) 0.0263(16) 0.0001(13) 0.0090(12) 0.0025(14)
C13 0.0286(16) 0.0329(18) 0.0289(16) 0.0001(14) 0.0093(13) 0.0057(14)
C14 0.0270(16) 0.0283(17) 0.0298(16) -0.0024(13) 0.0094(12) -0.0002(13)
C15 0.0320(18) 0.042(2) 0.0277(17) 0.0014(15) 0.0101(13) -0.0006(16)
C16 0.0310(18) 0.039(2) 0.0409(19) -0.0013(16) 0.0121(14) 0.0033(15)
C17 0.0316(17) 0.0257(17) 0.0418(19) -0.0014(14) 0.0152(14) 0.0003(14)
C18 0.042(2) 0.036(2) 0.043(2) -0.0013(16) 0.0191(16) 0.0005(16)
C19 0.063(3) 0.048(2) 0.061(3) -0.007(2) 0.038(2) 0.000(2)
C20 0.046(3) 0.057(3) 0.099(4) -0.014(3) 0.047(3) 0.000(2)
C21 0.029(2) 0.053(3) 0.092(3) -0.009(2) 0.015(2) 0.0028(18)
C22 0.0358(19) 0.039(2) 0.049(2) -0.0026(17) 0.0103(16) 0.0013(16)
C23 0.053(2) 0.054(3) 0.045(2) -0.0013(19) 0.0083(18) -0.003(2)
C24 0.089(4) 0.052(3) 0.038(2) -0.0017(18) 0.001(2) -0.008(2)
C25 0.062(3) 0.067(3) 0.060(3) 0.006(2) -0.019(2) -0.018(2)
C26 0.044(2) 0.079(3) 0.064(3) 0.004(3) -0.010(2) -0.011(2)
C27 0.0322(19) 0.040(2) 0.051(2) 0.0127(17) -0.0006(16) -0.0079(16)
C28 0.0325(19) 0.035(2) 0.063(2) 0.0091(18) 0.0127(17) 0.0018(16)
C29 0.034(2) 0.067(3) 0.090(3) 0.011(3) 0.011(2) 0.006(2)
C30 0.060(3) 0.074(3) 0.114(4) 0.001(3) 0.050(3) 0.018(3)
C31 0.072(3) 0.064(3) 0.096(4) -0.018(3) 0.046(3) 0.005(3)
C32 0.057(3) 0.053(3) 0.072(3) -0.020(2) 0.026(2) 0.001(2)
C33 0.048(2) 0.060(3) 0.039(2) -0.0016(18) 0.0159(17) 0.0010(19)
C34 0.065(3) 0.074(3) 0.051(3) -0.002(2) 0.034(2) 0.002(2)
C35 0.044(3) 0.087(4) 0.077(3) 0.003(3) 0.037(2) 0.003(2)
C36 0.031(2) 0.068(3) 0.063(3) 0.001(2) 0.0149(18) 0.0021(19)
C37 0.0286(17) 0.0358(19) 0.0416(19) -0.0061(15) 0.0105(14) -0.0027(15)
C38 0.0346(19) 0.0341(19) 0.0387(19) -0.0031(15) 0.0072(14) 0.0000(15)
C39 0.034(2) 0.057(3) 0.055(2) -0.003(2) 0.0002(17) -0.0036(18)
C40 0.055(3) 0.064(3) 0.042(2) 0.003(2) -0.0037(18) 0.005(2)
C41 0.060(3) 0.059(3) 0.041(2) 0.0083(19) 0.0111(18) 0.005(2)
C42 0.044(2) 0.053(2) 0.044(2) 0.0069(18) 0.0133(17) 0.0043(18)

loop_
_atom_type_symbol
_atom_type_description
_atom_type_scat_dispersion_real
_atom_type_scat_dispersion_imag
_atom_type_scat_source
C C 0.0033 0.0016 'International Tables Vol C Tables 4.2.6.8 and 6.1.1.4'
H H 0.0000 0.0000 'International Tables Vol C Tables 4.2.6.8 and 6.1.1.4'
N N 0.0061 0.0033 'International Tables Vol C Tables 4.2.6.8 and 6.1.1.4'
O O 0.0106 0.0060 'International Tables Vol C Tables 4.2.6.8 and 6.1.1.4'
Cd Cd -0.8075 1.2024 'International Tables Vol C Tables 4.2.6.8 and 6.1.1.4'

loop_
_geom_angle_atom_site_label_1
_geom_angle_atom_site_label_2
_geom_angle_atom_site_label_3
_geom_angle
_geom_angle_site_symmetry_1
_geom_angle_site_symmetry_3
_geom_angle_publ_flag
N2 Cd1 N5 149.96(10) . . ?
N2 Cd1 N3 114.98(9) . . ?
N5 Cd1 N3 94.18(10) . . ?
N2 Cd1 N6 96.53(10) . . ?
N5 Cd1 N6 70.88(11) . . ?
N3 Cd1 N6 98.39(10) . . ?
N2 Cd1 O5 101.39(9) . . ?
N5 Cd1 O5 93.78(10) . . ?
N3 Cd1 O5 72.76(8) . . ?
N6 Cd1 O5 162.02(10) . . ?
N2 Cd1 O4 72.22(8) . . ?
N5 Cd1 O4 80.84(9) . . ?
N3 Cd1 O4 166.47(9) . . ?
N6 Cd1 O4 91.88(10) . . ?
O5 Cd1 O4 94.91(9) . . ?
N1 Cd2 N4 152.82(9) . 2_655 ?
N1 Cd2 N7 98.38(9) . . ?
N4 Cd2 N7 104.20(10) 2_655 . ?
N1 Cd2 O1 72.95(9) . . ?
N4 Cd2 O1 91.76(9) 2_655 . ?
N7 Cd2 O1 90.44(10) . . ?
N1 Cd2 N8 115.79(9) . . ?
N4 Cd2 N8 86.51(10) 2_655 . ?
N7 Cd2 N8 69.69(10) . . ?
O1 Cd2 N8 158.88(9) . . ?
N1 Cd2 O8 91.52(8) . 2_655 ?
N4 Cd2 O8 71.64(8) 2_655 2_655 ?
N7 Cd2 O8 160.87(10) . 2_655 ?
O1 Cd2 O8 108.17(9) . 2_655 ?
N8 Cd2 O8 91.27(9) . 2_655 ?
C4 O1 Cd2 116.0(2) . . ?
C5 O3 H3 109.5 . . ?
C5 O4 Cd1 114.2(2) . . ?
C15 O5 Cd1 116.1(2) . . ?
C16 O7 H7 109.5 . . ?
C16 O8 Cd2 114.9(2) . 2_645 ?
C3 N1 C1 105.1(2) . . ?
C3 N1 Cd2 141.9(2) . . ?
C1 N1 Cd2 112.48(19) . . ?
C3 N2 C2 104.9(2) . . ?
C3 N2 Cd1 140.8(2) . . ?
C2 N2 Cd1 114.00(19) . . ?
C14 N3 C12 104.9(3) . . ?
C14 N3 Cd1 142.4(2) . . ?
C12 N3 Cd1 111.07(19) . . ?
C14 N4 C13 105.0(3) . . ?
C14 N4 Cd2 140.5(2) . 2_645 ?
C13 N4 Cd2 114.5(2) . 2_645 ?
C23 N5 C27 118.8(3) . . ?
C23 N5 Cd1 123.4(3) . . ?
C27 N5 Cd1 117.7(2) . . ?
C32 N6 C28 118.9(3) . . ?
C32 N6 Cd1 123.6(3) . . ?
C28 N6 Cd1 117.4(2) . . ?
C37 N7 C33 118.9(3) . . ?
C37 N7 Cd2 117.7(2) . . ?
C33 N7 Cd2 123.1(2) . . ?
C38 N8 C42 118.6(3) . . ?
C38 N8 Cd2 115.2(2) . . ?
C42 N8 Cd2 123.5(2) . . ?
N1 C1 C2 108.3(3) . . ?
N1 C1 C4 119.8(3) . . ?
C2 C1 C4 131.8(3) . . ?
N2 C2 C1 108.5(3) . . ?
N2 C2 C5 119.4(3) . . ?
C1 C2 C5 132.1(3) . . ?
N1 C3 N2 113.2(3) . . ?
N1 C3 C6 124.0(3) . . ?
N2 C3 C6 122.7(3) . . ?
O1 C4 O2 124.0(3) . . ?
O1 C4 C1 118.0(3) . . ?
O2 C4 C1 118.0(3) . . ?
O4 C5 O3 123.2(3) . . ?
O4 C5 C2 119.8(3) . . ?
O3 C5 C2 116.9(3) . . ?
C7 C6 C11 118.7(3) . . ?
C7 C6 C3 121.8(3) . . ?
C11 C6 C3 119.4(3) . . ?
C6 C7 C8 120.9(3) . . ?
C6 C7 H7A 119.6 . . ?
C8 C7 H7A 119.6 . . ?
C9 C8 C7 119.6(4) . . ?
C9 C8 H8 120.2 . . ?
C7 C8 H8 120.2 . . ?
C10 C9 C8 120.1(3) . . ?
C10 C9 H9 119.9 . . ?
C8 C9 H9 119.9 . . ?
C9 C10 C11 121.1(3) . . ?
C9 C10 H10 119.4 . . ?
C11 C10 H10 119.4 . . ?
C10 C11 C6 119.6(3) . . ?
C10 C11 H11 120.2 . . ?
C6 C11 H11 120.2 . . ?
N3 C12 C13 108.7(3) . . ?
N3 C12 C15 120.2(3) . . ?
C13 C12 C15 131.0(3) . . ?
N4 C13 C12 108.3(3) . . ?
N4 C13 C16 119.0(3) . . ?
C12 C13 C16 132.7(3) . . ?
N3 C14 N4 113.1(3) . . ?
N3 C14 C17 124.9(3) . . ?
N4 C14 C17 121.9(3) . . ?
O5 C15 O6 123.3(3) . . ?
O5 C15 C12 119.2(3) . . ?
O6 C15 C12 117.5(3) . . ?
O8 C16 O7 122.5(3) . . ?
O8 C16 C13 119.9(3) . . ?
O7 C16 C13 117.6(3) . . ?
C18 C17 C22 119.4(3) . . ?
C18 C17 C14 120.7(3) . . ?
C22 C17 C14 119.8(3) . . ?
C17 C18 C19 119.9(4) . . ?
C17 C18 H18 120.0 . . ?
C19 C18 H18 120.0 . . ?
C20 C19 C18 119.9(4) . . ?
C20 C19 H19 120.0 . . ?
C18 C19 H19 120.0 . . ?
C19 C20 C21 120.5(4) . . ?
C19 C20 H20 119.7 . . ?
C21 C20 H20 119.7 . . ?
C20 C21 C22 119.9(4) . . ?
C20 C21 H21 120.0 . . ?
C22 C21 H21 120.0 . . ?
C21 C22 C17 120.3(4) . . ?
C21 C22 H22 119.9 . . ?
C17 C22 H22 119.9 . . ?
N5 C23 C24 122.4(4) . . ?
N5 C23 H23 118.8 . . ?
C24 C23 H23 118.8 . . ?
C25 C24 C23 118.5(4) . . ?
C25 C24 H24 120.8 . . ?
C23 C24 H24 120.8 . . ?
C24 C25 C26 119.6(4) . . ?
C24 C25 H25 120.2 . . ?
C26 C25 H25 120.2 . . ?
C25 C26 C27 119.5(4) . . ?
C25 C26 H26 120.2 . . ?
C27 C26 H26 120.2 . . ?
N5 C27 C26 121.2(4) . . ?
N5 C27 C28 117.5(3) . . ?
C26 C27 C28 121.2(4) . . ?
N6 C28 C29 120.6(4) . . ?
N6 C28 C27 116.1(3) . . ?
C29 C28 C27 123.3(4) . . ?
C30 C29 C28 119.0(4) . . ?
C30 C29 H29 120.5 . . ?
C28 C29 H29 120.5 . . ?
C31 C30 C29 120.4(4) . . ?
C31 C30 H30 119.8 . . ?
C29 C30 H30 119.8 . . ?
C30 C31 C32 118.3(5) . . ?
C30 C31 H31 120.8 . . ?
C32 C31 H31 120.8 . . ?
N6 C32 C31 122.7(4) . . ?
N6 C32 H32 118.7 . . ?
C31 C32 H32 118.7 . . ?
N7 C33 C34 122.5(4) . . ?
N7 C33 H33 118.7 . . ?
C34 C33 H33 118.7 . . ?
C35 C34 C33 118.8(4) . . ?
C35 C34 H34 120.6 . . ?
C33 C34 H34 120.6 . . ?
C34 C35 C36 119.8(4) . . ?
C34 C35 H35 120.1 . . ?
C36 C35 H35 120.1 . . ?
C37 C36 C35 118.9(4) . . ?
C37 C36 H36 120.5 . . ?
C35 C36 H36 120.5 . . ?
N7 C37 C36 121.0(3) . . ?
N7 C37 C38 116.6(3) . . ?
C36 C37 C38 122.3(3) . . ?
N8 C38 C39 121.1(3) . . ?
N8 C38 C37 116.5(3) . . ?
C39 C38 C37 122.4(3) . . ?
C40 C39 C38 119.5(4) . . ?
C40 C39 H39 120.2 . . ?
C38 C39 H39 120.2 . . ?
C41 C40 C39 119.1(4) . . ?
C41 C40 H40 120.5 . . ?
C39 C40 H40 120.5 . . ?
C42 C41 C40 118.7(4) . . ?
C42 C41 H41 120.7 . . ?
C40 C41 H41 120.7 . . ?
N8 C42 C41 123.0(4) . . ?
N8 C42 H42 118.5 . . ?
C41 C42 H42 118.5 . . ?

loop_
_geom_bond_atom_site_label_1
_geom_bond_atom_site_label_2
_geom_bond_distance
_geom_bond_site_symmetry_2
_geom_bond_publ_flag
Cd1 N2 2.275(2) . ?
Cd1 N5 2.318(3) . ?
Cd1 N3 2.337(3) . ?
Cd1 N6 2.338(3) . ?
Cd1 O5 2.340(2) . ?
Cd1 O4 2.418(2) . ?
Cd2 N1 2.277(2) . ?
Cd2 N4 2.291(3) 2_655 ?
Cd2 N7 2.340(3) . ?
Cd2 O1 2.350(2) . ?
Cd2 N8 2.379(3) . ?
Cd2 O8 2.415(2) 2_655 ?
O1 C4 1.245(4) . ?
O2 C4 1.268(4) . ?
O3 C5 1.291(4) . ?
O3 H3 0.8200 . ?
O4 C5 1.225(4) . ?
O5 C15 1.242(4) . ?
O6 C15 1.282(4) . ?
O7 C16 1.285(4) . ?
O7 H7 0.8200 . ?
O8 C16 1.231(4) . ?
O8 Cd2 2.415(2) 2_645 ?
N1 C3 1.340(4) . ?
N1 C1 1.374(4) . ?
N2 C3 1.349(4) . ?
N2 C2 1.371(4) . ?
N3 C14 1.347(4) . ?
N3 C12 1.365(4) . ?
N4 C14 1.349(4) . ?
N4 C13 1.369(4) . ?
N4 Cd2 2.291(3) 2_645 ?
N5 C23 1.333(5) . ?
N5 C27 1.336(5) . ?
N6 C32 1.342(5) . ?
N6 C28 1.342(5) . ?
N7 C37 1.337(4) . ?
N7 C33 1.349(4) . ?
N8 C38 1.340(4) . ?
N8 C42 1.342(4) . ?
C1 C2 1.381(4) . ?
C1 C4 1.480(5) . ?
C2 C5 1.482(4) . ?
C3 C6 1.470(4) . ?
C6 C7 1.381(5) . ?
C6 C11 1.401(4) . ?
C7 C8 1.387(5) . ?
C7 H7A 0.9300 . ?
C8 C9 1.377(6) . ?
C8 H8 0.9300 . ?
C9 C10 1.362(6) . ?
C9 H9 0.9300 . ?
C10 C11 1.379(5) . ?
C10 H10 0.9300 . ?
C11 H11 0.9300 . ?
C12 C13 1.383(4) . ?
C12 C15 1.478(4) . ?
C13 C16 1.476(5) . ?
C14 C17 1.472(4) . ?
C17 C18 1.384(5) . ?
C17 C22 1.385(5) . ?
C18 C19 1.385(5) . ?
C18 H18 0.9300 . ?
C19 C20 1.370(6) . ?
C19 H19 0.9300 . ?
C20 C21 1.372(6) . ?
C20 H20 0.9300 . ?
C21 C22 1.376(5) . ?
C21 H21 0.9300 . ?
C22 H22 0.9300 . ?
C23 C24 1.387(6) . ?
C23 H23 0.9300 . ?
C24 C25 1.352(7) . ?
C24 H24 0.9300 . ?
C25 C26 1.375(7) . ?
C25 H25 0.9300 . ?
C26 C27 1.375(5) . ?
C26 H26 0.9300 . ?
C27 C28 1.488(6) . ?
C28 C29 1.390(5) . ?
C29 C30 1.371(7) . ?
C29 H29 0.9300 . ?
C30 C31 1.354(7) . ?
C30 H30 0.9300 . ?
C31 C32 1.371(6) . ?
C31 H31 0.9300 . ?
C32 H32 0.9300 . ?
C33 C34 1.364(6) . ?
C33 H33 0.9300 . ?
C34 C35 1.355(7) . ?
C34 H34 0.9300 . ?
C35 C36 1.386(6) . ?
C35 H35 0.9300 . ?
C36 C37 1.381(5) . ?
C36 H36 0.9300 . ?
C37 C38 1.492(5) . ?
C38 C39 1.384(5) . ?
C39 C40 1.382(6) . ?
C39 H39 0.9300 . ?
C40 C41 1.369(6) . ?
C40 H40 0.9300 . ?
C41 C42 1.368(5) . ?
C41 H41 0.9300 . ?
C42 H42 0.9300 . ?

loop_
_geom_hbond_atom_site_label_D
_geom_hbond_atom_site_label_H
_geom_hbond_atom_site_label_A
_geom_hbond_distance_DH
_geom_hbond_distance_HA
_geom_hbond_distance_DA
_geom_hbond_angle_DHA
_geom_hbond_site_symmetry_A
O7 H7 O6 0.82 1.65 2.461(3) 168.8 .
O3 H3 O2 0.82 1.64 2.461(4) 176.8 .

loop_
_geom_torsion_atom_site_label_1
_geom_torsion_atom_site_label_2
_geom_torsion_atom_site_label_3
_geom_torsion_atom_site_label_4
_geom_torsion
_geom_torsion_site_symmetry_1
_geom_torsion_site_symmetry_2
_geom_torsion_site_symmetry_3
_geom_torsion_site_symmetry_4
_geom_torsion_publ_flag
N1 Cd2 O1 C4 -5.5(2) . . . . ?
N4 Cd2 O1 C4 -162.6(3) 2_655 . . . ?
N7 Cd2 O1 C4 93.1(3) . . . . ?
N8 Cd2 O1 C4 112.5(3) . . . . ?
O8 Cd2 O1 C4 -91.4(3) 2_655 . . . ?
N2 Cd1 O4 C5 -5.0(3) . . . . ?
N5 Cd1 O4 C5 161.5(3) . . . . ?
N3 Cd1 O4 C5 -129.3(4) . . . . ?
N6 Cd1 O4 C5 91.3(3) . . . . ?
O5 Cd1 O4 C5 -105.4(3) . . . . ?
N2 Cd1 O5 C15 108.0(2) . . . . ?
N5 Cd1 O5 C15 -98.0(2) . . . . ?
N3 Cd1 O5 C15 -4.8(2) . . . . ?
N6 Cd1 O5 C15 -67.3(4) . . . . ?
O4 Cd1 O5 C15 -179.1(2) . . . . ?
N4 Cd2 N1 C3 -123.6(3) 2_655 . . . ?
N7 Cd2 N1 C3 90.3(3) . . . . ?
O1 Cd2 N1 C3 178.2(3) . . . . ?
N8 Cd2 N1 C3 18.8(4) . . . . ?
O8 Cd2 N1 C3 -73.3(3) 2_655 . . . ?
N4 Cd2 N1 C1 65.7(3) 2_655 . . . ?
N7 Cd2 N1 C1 -80.4(2) . . . . ?
O1 Cd2 N1 C1 7.50(19) . . . . ?
N8 Cd2 N1 C1 -151.8(2) . . . . ?
O8 Cd2 N1 C1 116.0(2) 2_655 . . . ?
N5 Cd1 N2 C3 148.8(3) . . . . ?
N3 Cd1 N2 C3 -16.2(4) . . . . ?
N6 Cd1 N2 C3 86.2(3) . . . . ?
O5 Cd1 N2 C3 -92.3(3) . . . . ?
O4 Cd1 N2 C3 176.1(3) . . . . ?
N5 Cd1 N2 C2 -23.7(3) . . . . ?
N3 Cd1 N2 C2 171.3(2) . . . . ?
N6 Cd1 N2 C2 -86.3(2) . . . . ?
O5 Cd1 N2 C2 95.1(2) . . . . ?
O4 Cd1 N2 C2 3.6(2) . . . . ?
N2 Cd1 N3 C14 74.5(3) . . . . ?
N5 Cd1 N3 C14 -98.1(3) . . . . ?
N6 Cd1 N3 C14 -26.8(3) . . . . ?
O5 Cd1 N3 C14 169.3(3) . . . . ?
O4 Cd1 N3 C14 -165.8(3) . . . . ?
N2 Cd1 N3 C12 -87.9(2) . . . . ?
N5 Cd1 N3 C12 99.6(2) . . . . ?
N6 Cd1 N3 C12 170.8(2) . . . . ?
O5 Cd1 N3 C12 6.89(19) . . . . ?
O4 Cd1 N3 C12 31.8(5) . . . . ?
N2 Cd1 N5 C23 114.3(3) . . . . ?
N3 Cd1 N5 C23 -79.4(3) . . . . ?
N6 Cd1 N5 C23 -176.8(3) . . . . ?
O5 Cd1 N5 C23 -6.4(3) . . . . ?
O4 Cd1 N5 C23 88.0(3) . . . . ?
N2 Cd1 N5 C27 -68.0(3) . . . . ?
N3 Cd1 N5 C27 98.4(3) . . . . ?
N6 Cd1 N5 C27 1.0(2) . . . . ?
O5 Cd1 N5 C27 171.4(3) . . . . ?
O4 Cd1 N5 C27 -94.3(3) . . . . ?
N2 Cd1 N6 C32 -29.9(3) . . . . ?
N5 Cd1 N6 C32 178.1(3) . . . . ?
N3 Cd1 N6 C32 86.6(3) . . . . ?
O5 Cd1 N6 C32 145.5(3) . . . . ?
O4 Cd1 N6 C32 -102.2(3) . . . . ?
N2 Cd1 N6 C28 147.5(3) . . . . ?
N5 Cd1 N6 C28 -4.4(3) . . . . ?
N3 Cd1 N6 C28 -96.0(3) . . . . ?
O5 Cd1 N6 C28 -37.1(5) . . . . ?
O4 Cd1 N6 C28 75.2(3) . . . . ?
N1 Cd2 N7 C37 -128.2(2) . . . . ?
N4 Cd2 N7 C37 67.0(3) 2_655 . . . ?
O1 Cd2 N7 C37 159.0(2) . . . . ?
N8 Cd2 N7 C37 -13.7(2) . . . . ?
O8 Cd2 N7 C37 -7.8(4) 2_655 . . . ?
N1 Cd2 N7 C33 57.2(3) . . . . ?
N4 Cd2 N7 C33 -107.6(3) 2_655 . . . ?
O1 Cd2 N7 C33 -15.6(3) . . . . ?
N8 Cd2 N7 C33 171.7(3) . . . . ?
O8 Cd2 N7 C33 177.6(3) 2_655 . . . ?
N1 Cd2 N8 C38 108.1(2) . . . . ?
N4 Cd2 N8 C38 -88.1(2) 2_655 . . . ?
N7 Cd2 N8 C38 18.4(2) . . . . ?
O1 Cd2 N8 C38 -2.2(4) . . . . ?
O8 Cd2 N8 C38 -159.6(2) 2_655 . . . ?
N1 Cd2 N8 C42 -91.0(3) . . . . ?
N4 Cd2 N8 C42 72.8(3) 2_655 . . . ?
N7 Cd2 N8 C42 179.3(3) . . . . ?
O1 Cd2 N8 C42 158.7(3) . . . . ?
O8 Cd2 N8 C42 1.3(3) 2_655 . . . ?
C3 N1 C1 C2 0.0(3) . . . . ?
Cd2 N1 C1 C2 174.1(2) . . . . ?
C3 N1 C1 C4 176.4(3) . . . . ?
Cd2 N1 C1 C4 -9.5(3) . . . . ?
C3 N2 C2 C1 0.7(3) . . . . ?
Cd1 N2 C2 C1 175.8(2) . . . . ?
C3 N2 C2 C5 -177.6(3) . . . . ?
Cd1 N2 C2 C5 -2.5(4) . . . . ?
N1 C1 C2 N2 -0.5(3) . . . . ?
C4 C1 C2 N2 -176.3(3) . . . . ?
N1 C1 C2 C5 177.5(3) . . . . ?
C4 C1 C2 C5 1.7(6) . . . . ?
C1 N1 C3 N2 0.4(3) . . . . ?
Cd2 N1 C3 N2 -170.6(2) . . . . ?
C1 N1 C3 C6 -176.1(3) . . . . ?
Cd2 N1 C3 C6 12.8(5) . . . . ?
C2 N2 C3 N1 -0.7(3) . . . . ?
Cd1 N2 C3 N1 -173.6(2) . . . . ?
C2 N2 C3 C6 175.9(3) . . . . ?
Cd1 N2 C3 C6 2.9(5) . . . . ?
Cd2 O1 C4 O2 -178.5(3) . . . . ?
Cd2 O1 C4 C1 2.5(4) . . . . ?
N1 C1 C4 O1 4.9(5) . . . . ?
C2 C1 C4 O1 -179.6(3) . . . . ?
N1 C1 C4 O2 -174.2(3) . . . . ?
C2 C1 C4 O2 1.2(5) . . . . ?
Cd1 O4 C5 O3 -173.4(3) . . . . ?
Cd1 O4 C5 C2 5.5(4) . . . . ?
N2 C2 C5 O4 -2.3(5) . . . . ?
C1 C2 C5 O4 179.9(3) . . . . ?
N2 C2 C5 O3 176.7(3) . . . . ?
C1 C2 C5 O3 -1.1(6) . . . . ?
N1 C3 C6 C7 -146.1(3) . . . . ?
N2 C3 C6 C7 37.7(5) . . . . ?
N1 C3 C6 C11 37.6(4) . . . . ?
N2 C3 C6 C11 -138.6(3) . . . . ?
C11 C6 C7 C8 2.4(5) . . . . ?
C3 C6 C7 C8 -173.8(3) . . . . ?
C6 C7 C8 C9 -1.2(5) . . . . ?
C7 C8 C9 C10 -1.2(5) . . . . ?
C8 C9 C10 C11 2.4(6) . . . . ?
C9 C10 C11 C6 -1.2(5) . . . . ?
C7 C6 C11 C10 -1.2(5) . . . . ?
C3 C6 C11 C10 175.1(3) . . . . ?
C14 N3 C12 C13 0.0(3) . . . . ?
Cd1 N3 C12 C13 168.9(2) . . . . ?
C14 N3 C12 C15 -177.9(3) . . . . ?
Cd1 N3 C12 C15 -8.9(3) . . . . ?
C14 N4 C13 C12 0.7(3) . . . . ?
Cd2 N4 C13 C12 -179.0(2) 2_645 . . . ?
C14 N4 C13 C16 -176.4(3) . . . . ?
Cd2 N4 C13 C16 3.9(4) 2_645 . . . ?
N3 C12 C13 N4 -0.4(4) . . . . ?
C15 C12 C13 N4 177.1(3) . . . . ?
N3 C12 C13 C16 176.1(3) . . . . ?
C15 C12 C13 C16 -6.3(6) . . . . ?
C12 N3 C14 N4 0.5(3) . . . . ?
Cd1 N3 C14 N4 -162.5(2) . . . . ?
C12 N3 C14 C17 -176.1(3) . . . . ?
Cd1 N3 C14 C17 20.9(5) . . . . ?
C13 N4 C14 N3 -0.7(3) . . . . ?
Cd2 N4 C14 N3 178.8(2) 2_645 . . . ?
C13 N4 C14 C17 176.0(3) . . . . ?
Cd2 N4 C14 C17 -4.5(5) 2_645 . . . ?
Cd1 O5 C15 O6 -177.2(2) . . . . ?
Cd1 O5 C15 C12 1.9(4) . . . . ?
N3 C12 C15 O5 5.1(5) . . . . ?
C13 C12 C15 O5 -172.2(3) . . . . ?
N3 C12 C15 O6 -175.7(3) . . . . ?
C13 C12 C15 O6 7.0(5) . . . . ?
Cd2 O8 C16 O7 -178.8(3) 2_645 . . . ?
Cd2 O8 C16 C13 -0.2(4) 2_645 . . . ?
N4 C13 C16 O8 -2.5(5) . . . . ?
C12 C13 C16 O8 -178.8(3) . . . . ?
N4 C13 C16 O7 176.1(3) . . . . ?
C12 C13 C16 O7 -0.1(6) . . . . ?
N3 C14 C17 C18 -135.4(3) . . . . ?
N4 C14 C17 C18 48.3(4) . . . . ?
N3 C14 C17 C22 47.2(5) . . . . ?
N4 C14 C17 C22 -129.1(3) . . . . ?
C22 C17 C18 C19 1.2(5) . . . . ?
C14 C17 C18 C19 -176.3(3) . . . . ?
C17 C18 C19 C20 -0.5(6) . . . . ?
C18 C19 C20 C21 -0.4(6) . . . . ?
C19 C20 C21 C22 0.7(7) . . . . ?
C20 C21 C22 C17 -0.1(6) . . . . ?
C18 C17 C22 C21 -0.8(5) . . . . ?
C14 C17 C22 C21 176.6(3) . . . . ?
C27 N5 C23 C24 -1.4(6) . . . . ?
Cd1 N5 C23 C24 176.3(3) . . . . ?
N5 C23 C24 C25 -0.4(6) . . . . ?
C23 C24 C25 C26 1.3(7) . . . . ?
C24 C25 C26 C27 -0.3(7) . . . . ?
C23 N5 C27 C26 2.4(6) . . . . ?
Cd1 N5 C27 C26 -175.4(3) . . . . ?
C23 N5 C27 C28 -179.9(3) . . . . ?
Cd1 N5 C27 C28 2.3(4) . . . . ?
C25 C26 C27 N5 -1.6(6) . . . . ?
C25 C26 C27 C28 -179.2(4) . . . . ?
C32 N6 C28 C29 3.5(6) . . . . ?
Cd1 N6 C28 C29 -174.1(3) . . . . ?
C32 N6 C28 C27 -175.4(3) . . . . ?
Cd1 N6 C28 C27 7.1(4) . . . . ?
N5 C27 C28 N6 -6.2(5) . . . . ?
C26 C27 C28 N6 171.4(4) . . . . ?
N5 C27 C28 C29 174.9(4) . . . . ?
C26 C27 C28 C29 -7.4(6) . . . . ?
N6 C28 C29 C30 -2.8(7) . . . . ?
C27 C28 C29 C30 175.9(4) . . . . ?
C28 C29 C30 C31 -0.5(8) . . . . ?
C29 C30 C31 C32 2.9(8) . . . . ?
C28 N6 C32 C31 -0.9(6) . . . . ?
Cd1 N6 C32 C31 176.5(3) . . . . ?
C30 C31 C32 N6 -2.3(8) . . . . ?
C37 N7 C33 C34 0.1(6) . . . . ?
Cd2 N7 C33 C34 174.6(3) . . . . ?
N7 C33 C34 C35 -1.3(7) . . . . ?
C33 C34 C35 C36 1.6(7) . . . . ?
C34 C35 C36 C37 -0.7(7) . . . . ?
C33 N7 C37 C36 0.8(5) . . . . ?
Cd2 N7 C37 C36 -174.1(3) . . . . ?
C33 N7 C37 C38 -177.0(3) . . . . ?
Cd2 N7 C37 C38 8.1(4) . . . . ?
C35 C36 C37 N7 -0.4(6) . . . . ?
C35 C36 C37 C38 177.2(4) . . . . ?
C42 N8 C38 C39 -1.4(5) . . . . ?
Cd2 N8 C38 C39 160.5(3) . . . . ?
C42 N8 C38 C37 176.8(3) . . . . ?
Cd2 N8 C38 C37 -21.3(4) . . . . ?
N7 C37 C38 N8 9.2(5) . . . . ?
C36 C37 C38 N8 -168.6(4) . . . . ?
N7 C37 C38 C39 -172.7(3) . . . . ?
C36 C37 C38 C39 9.6(6) . . . . ?
N8 C38 C39 C40 2.3(6) . . . . ?
C37 C38 C39 C40 -175.7(4) . . . . ?
C38 C39 C40 C41 -1.6(6) . . . . ?
C39 C40 C41 C42 0.0(6) . . . . ?
C38 N8 C42 C41 -0.3(6) . . . . ?
Cd2 N8 C42 C41 -160.6(3) . . . . ?
C40 C41 C42 N8 1.0(6) . . . . ?
